data_2225349
loop_
_publ_author_name
'Xia, Dao-Cheng'
'Yao, Ji-Huan'

_publ_section_title
;
 2-Phenylimidazole dihydrogen phosphate phosphoric acid
;
_journal_coeditor_code PV2259
_journal_issue 3
_journal_name_full 'Acta Crystallographica Section E'
_journal_page_first o609
_journal_paper_doi 10.1107/S1600536810004927
_journal_volume 66
_journal_year 2010
_chemical_formula_iupac 'C9 H9 N2 +, H2 P O4 -, H3 P O4'
_chemical_formula_moiety 'C9 H9 N2 +, H2 P O4 -, H3 P O4'
_chemical_formula_sum 'C9 H14 N2 O8 P2'
_chemical_formula_weight 340.16
_chemical_name_systematic
;
2-Phenylimidazole dihydrogen phosphate phosphoric acid
;
_space_group_IT_number 14
_symmetry_cell_setting monoclinic
_symmetry_space_group_name_Hall '-P 2ybc'
_symmetry_space_group_name_H-M 'P 1 21/c 1'
_atom_sites_solution_hydrogens geom
_atom_sites_solution_primary direct
_atom_sites_solution_secondary difmap
_audit_creation_method SHELXL-97
_cell_angle_alpha 90.00
_cell_angle_beta 99.767(7)
_cell_angle_gamma 90.00
_cell_formula_units_Z 4
_cell_length_a 17.1875(12)
_cell_length_b 4.7220(3)
_cell_length_c 17.7585(14)
_cell_measurement_reflns_used 2893
_cell_measurement_temperature 293(2)
_cell_measurement_theta_max 26.37
_cell_measurement_theta_min 2.33
_cell_volume 1420.38(18)
_computing_cell_refinement 'CrysAlis CCD (Oxford Diffraction, 2006)'
_computing_data_collection 'CrysAlis CCD (Oxford Diffraction, 2006)'
_computing_data_reduction 'CrysAlis RED (Oxford Diffraction, 2006)'
_computing_molecular_graphics 'SHELXTL (Sheldrick, 2008)'
_computing_publication_material 'SHELXTL (Sheldrick, 2008)'
_computing_structure_refinement 'SHELXL97 (Sheldrick, 2008)'
_computing_structure_solution 'SHELXS97 (Sheldrick, 2008)'
_diffrn_ambient_temperature 293(2)
_diffrn_detector_area_resol_mean 10.0
_diffrn_measured_fraction_theta_full 0.998
_diffrn_measured_fraction_theta_max 0.998
_diffrn_measurement_device_type 'Oxford Diffraction Gemini R Ultra'
_diffrn_measurement_method '\w scan'
_diffrn_radiation_monochromator graphite
_diffrn_radiation_source 'fine-focus sealed tube'
_diffrn_radiation_type MoK\a
_diffrn_radiation_wavelength 0.71073
_diffrn_reflns_av_R_equivalents 0.0381
_diffrn_reflns_av_sigmaI/netI 0.0982
_diffrn_reflns_limit_h_max 21
_diffrn_reflns_limit_h_min -21
_diffrn_reflns_limit_k_max 4
_diffrn_reflns_limit_k_min -5
_diffrn_reflns_limit_l_max 22
_diffrn_reflns_limit_l_min -13
_diffrn_reflns_number 5555
_diffrn_reflns_theta_full 26.37
_diffrn_reflns_theta_max 26.37
_diffrn_reflns_theta_min 2.33
_diffrn_standards_interval_count 0
_diffrn_standards_interval_time 0
_diffrn_standards_number 0
_exptl_absorpt_coefficient_mu 0.347
_exptl_absorpt_correction_T_max 0.84
_exptl_absorpt_correction_T_min 0.61
_exptl_absorpt_correction_type multi-scan
_exptl_absorpt_process_details
;
(CrysAlis RED; Oxford Diffraction, 2006)
;
_exptl_crystal_colour colorless
_exptl_crystal_density_diffrn 1.591
_exptl_crystal_density_method 'not measured'
_exptl_crystal_description block
_exptl_crystal_F_000 704
_exptl_crystal_size_max 0.25
_exptl_crystal_size_mid 0.22
_exptl_crystal_size_min 0.20
_refine_diff_density_max 0.267
_refine_diff_density_min -0.366
_refine_ls_extinction_method none
_refine_ls_goodness_of_fit_ref 0.871
_refine_ls_hydrogen_treatment constr
_refine_ls_matrix_type full
_refine_ls_number_parameters 190
_refine_ls_number_reflns 2893
_refine_ls_number_restraints 0
_refine_ls_restrained_S_all 0.871
_refine_ls_R_factor_all 0.0852
_refine_ls_R_factor_gt 0.0401
_refine_ls_shift/su_max 0.000
_refine_ls_shift/su_mean 0.000
_refine_ls_structure_factor_coef Fsqd
_refine_ls_weighting_details 'calc w=1/[\s^2^(Fo^2^)+(0.0302P)^2^] where P=(Fo^2^+2Fc^2^)/3'
_refine_ls_weighting_scheme calc
_refine_ls_wR_factor_gt 0.0754
_refine_ls_wR_factor_ref 0.0799
_reflns_number_gt 1549
_reflns_number_total 2893
_reflns_threshold_expression 'I > 2.0 \s(I)'
_cod_data_source_file pv2259.cif
_cod_data_source_block I
_cod_original_cell_volume 1420.38(17)
_cod_original_sg_symbol_H-M 'P 21/c'
_cod_database_code 2225349
_cod_database_fobs_code 2225349

loop_
_symmetry_equiv_pos_as_xyz
'x, y, z'
'-x, y+1/2, -z+1/2'
'-x, -y, -z'
'x, -y-1/2, z-1/2'

loop_
_atom_site_type_symbol
_atom_site_label
_atom_site_fract_x
_atom_site_fract_y
_atom_site_fract_z
_atom_site_U_iso_or_equiv
_atom_site_adp_type
_atom_site_calc_flag
_atom_site_refinement_flags
_atom_site_occupancy
_atom_site_disorder_assembly
_atom_site_disorder_group
P P1 0.21882(4) -0.03732(14) 0.43687(4) 0.0302(2) Uani d . 1 . .
P P2 0.42236(4) 0.04439(15) 0.89806(4) 0.0299(2) Uani d . 1 . .
O O4 0.35030(10) -0.0447(4) 0.84416(10) 0.0393(5) Uani d . 1 . .
O O5 0.28575(10) 0.0703(4) 0.50061(9) 0.0381(5) Uani d . 1 . .
H H5A 0.3047 0.2162 0.4864 0.057 Uiso calc R 1 . .
O O3 0.48015(11) -0.2115(3) 0.91299(11) 0.0381(5) Uani d . 1 . .
H H3A 0.5199 -0.1635 0.9425 0.057 Uiso calc R 1 . .
O O6 0.18630(11) -0.3002(3) 0.46455(11) 0.0388(5) Uani d . 1 . .
O O2 0.40773(10) 0.1605(4) 0.97411(10) 0.0380(5) Uani d . 1 . .
O O7 0.25178(11) -0.0717(4) 0.36199(10) 0.0428(5) Uani d . 1 . .
H H7 0.2877 -0.1882 0.3682 0.064 Uiso calc R 1 . .
O O1 0.46827(11) 0.2710(4) 0.85825(11) 0.0399(5) Uani d . 1 . .
H H1 0.4399 0.4091 0.8466 0.060 Uiso calc R 1 . .
O O8 0.15458(10) 0.1928(4) 0.41974(11) 0.0405(5) Uani d . 1 . .
H H8A 0.1738 0.3365 0.4045 0.061 Uiso calc R 1 . .
N N2 0.26383(14) 0.5520(5) 0.61475(12) 0.0382(6) Uani d . 1 . .
H H2 0.2309 0.6152 0.5765 0.046 Uiso calc R 1 . .
N N1 0.31292(13) 0.3278(5) 0.71534(12) 0.0395(6) Uani d . 1 . .
H H1B 0.3176 0.2181 0.7545 0.047 Uiso calc R 1 . .
C C5 0.16191(18) 0.0460(7) 0.72484(19) 0.0548(9) Uani d . 1 . .
H H5 0.2037 0.0178 0.7649 0.066 Uiso calc R 1 . .
C C8 0.37239(17) 0.4892(6) 0.69554(17) 0.0443(8) Uani d . 1 . .
H H8 0.4242 0.4991 0.7212 0.053 Uiso calc R 1 . .
C C6 0.17162(16) 0.2248(6) 0.66598(16) 0.0361(7) Uani d . 1 . .
C C3 0.0300(2) -0.0510(8) 0.6673(2) 0.0657(10) Uani d . 1 . .
H H3 -0.0174 -0.1454 0.6676 0.079 Uiso calc R 1 . .
C C9 0.34158(17) 0.6299(6) 0.63224(17) 0.0429(8) Uani d . 1 . .
H H9 0.3679 0.7565 0.6052 0.051 Uiso calc R 1 . .
C C2 0.03804(19) 0.1260(9) 0.6094(2) 0.0719(11) Uani d . 1 . .
H H2A -0.0043 0.1531 0.5699 0.086 Uiso calc R 1 . .
C C7 0.24664(16) 0.3649(6) 0.66528(15) 0.0332(7) Uani d . 1 . .
C C1 0.10825(19) 0.2679(8) 0.60773(18) 0.0604(10) Uani d . 1 . .
H H1A 0.1128 0.3911 0.5678 0.072 Uiso calc R 1 . .
C C4 0.0923(2) -0.0905(8) 0.7256(2) 0.0691(10) Uani d . 1 . .
H H4 0.0870 -0.2109 0.7658 0.083 Uiso calc R 1 . .

loop_
_atom_site_aniso_label
_atom_site_aniso_U_11
_atom_site_aniso_U_22
_atom_site_aniso_U_33
_atom_site_aniso_U_12
_atom_site_aniso_U_13
_atom_site_aniso_U_23
P1 0.0327(4) 0.0264(4) 0.0305(4) -0.0009(3) 0.0027(3) -0.0005(3)
P2 0.0291(4) 0.0297(4) 0.0301(4) 0.0019(3) 0.0027(3) 0.0022(3)
O4 0.0320(10) 0.0512(12) 0.0313(11) -0.0061(9) -0.0042(9) 0.0072(9)
O5 0.0402(11) 0.0425(11) 0.0293(11) -0.0111(9) -0.0012(9) 0.0036(9)
O3 0.0348(11) 0.0290(10) 0.0457(13) 0.0045(8) -0.0063(9) -0.0022(9)
O6 0.0451(12) 0.0271(10) 0.0430(13) -0.0067(9) 0.0036(10) -0.0010(9)
O2 0.0331(11) 0.0520(12) 0.0283(11) 0.0102(9) 0.0033(9) -0.0007(9)
O7 0.0525(13) 0.0445(12) 0.0315(12) 0.0114(10) 0.0077(9) 0.0030(9)
O1 0.0448(12) 0.0311(10) 0.0461(13) 0.0029(9) 0.0136(10) 0.0066(9)
O8 0.0350(12) 0.0289(10) 0.0547(15) 0.0002(9) -0.0011(10) -0.0008(9)
N2 0.0431(15) 0.0443(14) 0.0263(14) 0.0063(12) 0.0031(11) 0.0070(12)
N1 0.0407(16) 0.0522(15) 0.0246(14) -0.0007(12) 0.0023(12) 0.0090(11)
C5 0.0418(19) 0.065(2) 0.054(2) -0.0073(17) -0.0042(16) 0.0145(18)
C8 0.0353(17) 0.061(2) 0.0354(18) -0.0041(15) 0.0028(14) 0.0083(16)
C6 0.0346(18) 0.0438(17) 0.0296(19) 0.0066(14) 0.0049(14) -0.0059(14)
C3 0.042(2) 0.079(3) 0.077(3) -0.0129(19) 0.013(2) -0.012(2)
C9 0.0433(19) 0.0520(19) 0.0337(19) -0.0065(16) 0.0073(15) 0.0051(15)
C2 0.041(2) 0.117(3) 0.051(3) -0.001(2) -0.0093(18) -0.004(2)
C7 0.0368(17) 0.0394(16) 0.0234(16) 0.0082(14) 0.0052(14) -0.0019(13)
C1 0.041(2) 0.097(3) 0.039(2) -0.0023(18) -0.0026(17) 0.0111(18)
C4 0.051(2) 0.081(3) 0.074(3) -0.0155(19) 0.007(2) 0.018(2)

loop_
_atom_type_symbol
_atom_type_description
_atom_type_scat_dispersion_real
_atom_type_scat_dispersion_imag
_atom_type_scat_source
C C 0.0033 0.0016 'International Tables Vol C Tables 4.2.6.8 and 6.1.1.4'
H H 0.0000 0.0000 'International Tables Vol C Tables 4.2.6.8 and 6.1.1.4'
N N 0.0061 0.0033 'International Tables Vol C Tables 4.2.6.8 and 6.1.1.4'
O O 0.0106 0.0060 'International Tables Vol C Tables 4.2.6.8 and 6.1.1.4'
P P 0.1023 0.0942 'International Tables Vol C Tables 4.2.6.8 and 6.1.1.4'

loop_
_geom_angle_atom_site_label_1
_geom_angle_atom_site_label_2
_geom_angle_atom_site_label_3
_geom_angle_site_symmetry_1
_geom_angle_site_symmetry_3
_geom_angle
_geom_angle_publ_flag
O6 P1 O7 . . 114.43(11) ?
O6 P1 O8 . . 111.01(11) ?
O7 P1 O8 . . 105.07(11) ?
O6 P1 O5 . . 107.86(10) ?
O7 P1 O5 . . 109.12(10) ?
O8 P1 O5 . . 109.25(10) ?
O4 P2 O2 . . 115.35(11) ?
O4 P2 O3 . . 109.06(11) ?
O2 P2 O3 . . 109.01(10) ?
O4 P2 O1 . . 109.26(11) ?
O2 P2 O1 . . 109.08(11) ?
O3 P2 O1 . . 104.53(11) ?
P1 O5 H5A . . 109.5 ?
P2 O3 H3A . . 109.5 ?
P1 O7 H7 . . 109.5 ?
P2 O1 H1 . . 109.5 ?
P1 O8 H8A . . 109.5 ?
C7 N2 C9 . . 110.2(2) ?
C7 N2 H2 . . 124.9 ?
C9 N2 H2 . . 124.9 ?
C7 N1 C8 . . 110.3(2) ?
C7 N1 H1B . . 124.9 ?
C8 N1 H1B . . 124.9 ?
C4 C5 C6 . . 121.2(3) ?
C4 C5 H5 . . 119.4 ?
C6 C5 H5 . . 119.4 ?
C9 C8 N1 . . 106.7(3) ?
C9 C8 H8 . . 126.7 ?
N1 C8 H8 . . 126.7 ?
C5 C6 C1 . . 118.5(3) ?
C5 C6 C7 . . 120.6(3) ?
C1 C6 C7 . . 120.9(3) ?
C2 C3 C4 . . 119.5(3) ?
C2 C3 H3 . . 120.3 ?
C4 C3 H3 . . 120.3 ?
C8 C9 N2 . . 106.8(3) ?
C8 C9 H9 . . 126.6 ?
N2 C9 H9 . . 126.6 ?
C3 C2 C1 . . 121.2(3) ?
C3 C2 H2A . . 119.4 ?
C1 C2 H2A . . 119.4 ?
N2 C7 N1 . . 106.0(2) ?
N2 C7 C6 . . 127.5(2) ?
N1 C7 C6 . . 126.5(3) ?
C6 C1 C2 . . 119.4(3) ?
C6 C1 H1A . . 120.3 ?
C2 C1 H1A . . 120.3 ?
C5 C4 C3 . . 120.3(3) ?
C5 C4 H4 . . 119.9 ?
C3 C4 H4 . . 119.9 ?

loop_
_geom_bond_atom_site_label_1
_geom_bond_atom_site_label_2
_geom_bond_site_symmetry_2
_geom_bond_distance
_geom_bond_publ_flag
P1 O6 . 1.4790(18) ?
P1 O7 . 1.5400(19) ?
P1 O8 . 1.5421(18) ?
P1 O5 . 1.5559(17) ?
P2 O4 . 1.4916(18) ?
P2 O2 . 1.5175(19) ?
P2 O3 . 1.5579(18) ?
P2 O1 . 1.568(2) ?
O5 H5A . 0.8200 ?
O3 H3A . 0.8200 ?
O7 H7 . 0.8200 ?
O1 H1 . 0.8200 ?
O8 H8A . 0.8200 ?
N2 C7 . 1.328(3) ?
N2 C9 . 1.370(3) ?
N2 H2 . 0.8600 ?
N1 C7 . 1.332(3) ?
N1 C8 . 1.368(3) ?
N1 H1B . 0.8600 ?
C5 C4 . 1.361(4) ?
C5 C6 . 1.376(4) ?
C5 H5 . 0.9300 ?
C8 C9 . 1.335(4) ?
C8 H8 . 0.9300 ?
C6 C1 . 1.384(4) ?
C6 C7 . 1.451(4) ?
C3 C2 . 1.350(5) ?
C3 C4 . 1.370(4) ?
C3 H3 . 0.9300 ?
C9 H9 . 0.9300 ?
C2 C1 . 1.385(5) ?
C2 H2A . 0.9300 ?
C1 H1A . 0.9300 ?
C4 H4 . 0.9300 ?

loop_
_geom_hbond_atom_site_label_D
_geom_hbond_atom_site_label_H
_geom_hbond_atom_site_label_A
_geom_hbond_site_symmetry_A
_geom_hbond_distance_DH
_geom_hbond_distance_HA
_geom_hbond_distance_DA
_geom_hbond_angle_DHA
_geom_hbond_publ_flag
O5 H5A O2 4_565 0.82 1.91 2.563(2) 136 y
O3 H3A O2 3_657 0.82 1.76 2.546(2) 159 y
O8 H8A O6 1_565 0.82 2.01 2.553(2) 123 y
N2 H2 O6 1_565 0.86 2.05 2.859(3) 157 y
N1 H1B O4 . 0.86 2.02 2.871(3) 169 y
O7 H7 O4 4 0.82 1.76 2.536(3) 158 y
O1 H1 O3 1_565 0.82 2.19 2.625(2) 113 y
C9 H9 O5 1_565 0.93 2.60 3.154(3) 119 ?

loop_
_cod_related_entry_id
_cod_related_entry_database
_cod_related_entry_code
1 ChemSpider 30656031
